data_8102501
loop_
_publ_author_name
'Barbara Enk'
'Klaus Wurst'
'Benno Bildstein'

_publ_section_title
;
 Crystal structure of dimethyl
 4,4'-(cyclopenta-3,5-diene-1,3-diyl)bis(2,3,5,6-tetrafluorobenzoate),
 C21H10F8O4
;
_journal_issue 4
_journal_name_full 'Zeitschrift f\"ur Kristallographie - New Crystal Structures'
_journal_page_first 668
_journal_volume 224
_journal_year 2009
_chemical_formula_sum 'C21 H10 F8 O4'
_chemical_formula_weight 478.29
_space_group_IT_number 2
_symmetry_cell_setting triclinic
_symmetry_space_group_name_Hall '-P 1'
_symmetry_space_group_name_H-M 'P -1'
_atom_sites_solution_hydrogens geom
_atom_sites_solution_primary direct
_atom_sites_solution_secondary difmap
_audit_creation_method SHELXL-97
_cell_angle_alpha 89.179(2)
_cell_angle_beta 88.127(2)
_cell_angle_gamma 66.049(2)
_cell_formula_units_Z 4
_cell_length_a 7.9194(2)
_cell_length_b 8.0140(2)
_cell_length_c 32.1570(8)
_cell_measurement_reflns_used 23193
_cell_measurement_temperature 233(2)
_cell_measurement_theta_max 26.0
_cell_measurement_theta_min 1.0
_cell_volume 1864.15(9)
_computing_cell_refinement 'SCALEPACK (Otwinowski & Minor, 1997)'
_computing_data_collection 'COLLECT (Nonius, 1998)'
_computing_data_reduction
;
 DENZO (Otwinowski & Minor, 1997) and SCALEPACK 
;
_computing_molecular_graphics 'SHELXTL (Sheldrick, 1997) [4]'
_computing_publication_material SHELXL97
_computing_structure_refinement 'SHELXL97 (Sheldrick, 1997) [3]'
_computing_structure_solution 'SHELXS97 (Sheldrick, 1997) [2]'
_diffrn_ambient_temperature 233(2)
_diffrn_measured_fraction_theta_full 0.985
_diffrn_measured_fraction_theta_max 0.985
_diffrn_measurement_device_type 'Nonius KappaCCD'
_diffrn_measurement_method 'phi- and omega scans'
_diffrn_radiation_monochromator graphite
_diffrn_radiation_source 'fine-focus sealed tube'
_diffrn_radiation_type MoK\a
_diffrn_radiation_wavelength 0.71073
_diffrn_reflns_av_R_equivalents 0.0309
_diffrn_reflns_av_sigmaI/netI 0.0632
_diffrn_reflns_limit_h_max 9
_diffrn_reflns_limit_h_min -9
_diffrn_reflns_limit_k_max 8
_diffrn_reflns_limit_k_min -9
_diffrn_reflns_limit_l_max 39
_diffrn_reflns_limit_l_min -37
_diffrn_reflns_number 10882
_diffrn_reflns_theta_full 26.00
_diffrn_reflns_theta_max 26.00
_diffrn_reflns_theta_min 1.27
_diffrn_standards_number 0
_exptl_absorpt_coefficient_mu 0.169
_exptl_absorpt_correction_type none
_exptl_crystal_colour colorless
_exptl_crystal_density_diffrn 1.704
_exptl_crystal_density_method 'not measured'
_exptl_crystal_description prism
_exptl_crystal_F_000 960
_exptl_crystal_size_max 0.4
_exptl_crystal_size_mid 0.04
_exptl_crystal_size_min 0.03
_refine_diff_density_max 0.240
_refine_diff_density_min -0.219
_refine_diff_density_rms 0.046
_refine_ls_extinction_coef 0.0060(9)
_refine_ls_extinction_expression Fc^*^=kFc[1+0.001xFc^2^\l^3^/sin(2\q)]^-1/4^
_refine_ls_extinction_method SHELXL
_refine_ls_goodness_of_fit_ref 1.032
_refine_ls_hydrogen_treatment constr
_refine_ls_matrix_type full
_refine_ls_number_parameters 600
_refine_ls_number_reflns 7207
_refine_ls_number_restraints 0
_refine_ls_restrained_S_all 1.032
_refine_ls_R_factor_all 0.1053
_refine_ls_R_factor_gt 0.0518
_refine_ls_shift/su_max 0.001
_refine_ls_shift/su_mean 0.000
_refine_ls_structure_factor_coef Fsqd
_refine_ls_weighting_details 'calc w=1/[\s^2^(Fo^2^)+(0.0519P)^2^+0.2127P] where P=(Fo^2^+2Fc^2^)/3'
_refine_ls_weighting_scheme calc
_refine_ls_wR_factor_gt 0.1071
_refine_ls_wR_factor_ref 0.1217
_reflns_number_gt 4326
_reflns_number_total 7207
_reflns_threshold_expression >2sigma(I)
_cod_data_source_file 1267-2697.cff
_cod_data_source_block 2697
_cod_original_cell_volume 1864.15(8)
_cod_original_sg_symbol_H-M P-1
_cod_database_code 8102501

loop_
_symmetry_equiv_pos_as_xyz
'x, y, z'
'-x, -y, -z'

loop_
_atom_site_label
_atom_site_type_symbol
_atom_site_fract_x
_atom_site_fract_y
_atom_site_fract_z
_atom_site_U_iso_or_equiv
_atom_site_adp_type
_atom_site_occupancy
_atom_site_symmetry_multiplicity
_atom_site_calc_flag
_atom_site_refinement_flags
_atom_site_disorder_assembly
_atom_site_disorder_group
O1 O 0.8969(3) 0.9144(6) 0.71723(7) 0.1434(14) Uani 1 1 d . . .
O2 O 1.1910(3) 0.8211(3) 0.69984(5) 0.0595(5) Uani 1 1 d . . .
O3 O 0.0386(3) 1.5542(3) 0.33269(7) 0.0902(8) Uani 1 1 d . . .
O4 O 0.2927(2) 1.4752(3) 0.29178(6) 0.0623(5) Uani 1 1 d . . .
O5 O 1.4815(3) -0.2357(3) -0.17569(6) 0.0591(5) Uani 1 1 d . . .
O6 O 1.5868(2) -0.0207(2) -0.16218(5) 0.0501(5) Uani 1 1 d . . .
O7 O 0.7645(3) 0.8052(3) 0.21519(6) 0.0647(5) Uani 1 1 d . . .
O8 O 0.6339(3) 0.6185(3) 0.23697(5) 0.0613(5) Uani 1 1 d . . .
C1 C 0.6934(3) 1.0715(3) 0.49672(7) 0.0409(6) Uani 1 1 d . . .
H1A H 0.7277 1.1759 0.4978 0.049 Uiso 1 1 calc . . .
H1B H 0.5722 1.1046 0.5106 0.049 Uiso 1 1 calc . . .
C2 C 0.8361(3) 0.9068(3) 0.51661(7) 0.0395(6) Uani 1 1 d . . .
C3 C 0.9052(3) 0.7745(4) 0.48726(8) 0.0496(7) Uani 1 1 d . . .
H3 H 0.9980 0.6574 0.4916 0.060 Uiso 1 1 calc . . .
C4 C 0.8159(3) 0.8393(4) 0.44860(8) 0.0487(7) Uani 1 1 d . . .
H4 H 0.8406 0.7703 0.4240 0.058 Uiso 1 1 calc . . .
C5 C 0.6909(3) 1.0146(3) 0.45265(7) 0.0380(6) Uani 1 1 d . . .
C6 C 0.8874(3) 0.8983(3) 0.56023(7) 0.0406(6) Uani 1 1 d . . .
C7 C 0.7871(3) 1.0330(4) 0.58925(8) 0.0473(7) Uani 1 1 d . . .
C8 C 0.8340(4) 1.0237(4) 0.63014(8) 0.0536(7) Uani 1 1 d . . .
C9 C 0.9829(4) 0.8821(4) 0.64613(8) 0.0501(7) Uani 1 1 d . . .
C10 C 1.0865(3) 0.7462(4) 0.61789(8) 0.0475(7) Uani 1 1 d . . .
C11 C 1.0388(3) 0.7547(4) 0.57687(8) 0.0454(6) Uani 1 1 d . . .
C12 C 0.5702(3) 1.1305(3) 0.42093(7) 0.0388(6) Uani 1 1 d . . .
C13 C 0.4358(3) 1.3060(4) 0.42884(8) 0.0436(6) Uani 1 1 d . . .
C14 C 0.3191(3) 1.4117(3) 0.39957(8) 0.0456(6) Uani 1 1 d . . .
C15 C 0.3287(3) 1.3548(3) 0.35868(8) 0.0439(6) Uani 1 1 d . . .
C16 C 0.4602(3) 1.1822(4) 0.35008(8) 0.0447(6) Uani 1 1 d . . .
C17 C 0.5747(3) 1.0748(3) 0.37974(8) 0.0432(6) Uani 1 1 d . . .
C18 C 1.0181(4) 0.8728(5) 0.69166(9) 0.0624(8) Uani 1 1 d . . .
C19 C 1.2352(4) 0.8159(4) 0.74362(8) 0.0641(8) Uani 1 1 d . . .
H19A H 1.1877 0.9394 0.7545 0.096 Uiso 1 1 calc R . .
H19B H 1.3682 0.7591 0.7464 0.096 Uiso 1 1 calc R . .
H19C H 1.1791 0.7459 0.7591 0.096 Uiso 1 1 calc R . .
C20 C 0.2014(4) 1.4724(4) 0.32664(9) 0.0537(7) Uani 1 1 d . . .
C21 C 0.1835(4) 1.5779(5) 0.25731(9) 0.0858(11) Uani 1 1 d . . .
H21A H 0.0877 1.5355 0.2519 0.129 Uiso 1 1 calc R . .
H21B H 0.2629 1.5602 0.2327 0.129 Uiso 1 1 calc R . .
H21C H 0.1271 1.7067 0.2643 0.129 Uiso 1 1 calc R . .
C22 C 0.9880(3) 0.2794(3) 0.02103(7) 0.0419(6) Uani 1 1 d . . .
H22A H 1.0328 0.3758 0.0165 0.050 Uiso 1 1 calc . . .
H22B H 1.0824 0.1771 0.0355 0.050 Uiso 1 1 calc . . .
C23 C 0.9432(3) 0.2183(3) -0.01932(7) 0.0396(6) Uani 1 1 d . . .
C24 C 0.7616(3) 0.2463(3) -0.01724(8) 0.0475(7) Uani 1 1 d . . .
H24 H 0.6984 0.2181 -0.0384 0.057 Uiso 1 1 calc . . .
C25 C 0.6812(3) 0.3260(4) 0.02240(8) 0.0475(6) Uani 1 1 d . . .
H25 H 0.5575 0.3569 0.0309 0.057 Uiso 1 1 calc . . .
C26 C 0.8084(3) 0.3501(3) 0.04562(7) 0.0396(6) Uani 1 1 d . . .
C27 C 1.0771(3) 0.1386(3) -0.05373(7) 0.0384(6) Uani 1 1 d . . .
C28 C 1.2618(3) 0.1132(3) -0.05233(7) 0.0414(6) Uani 1 1 d . . .
C29 C 1.3880(3) 0.0361(3) -0.08420(8) 0.0437(6) Uani 1 1 d . . .
C30 C 1.3430(3) -0.0238(3) -0.12039(7) 0.0403(6) Uani 1 1 d . . .
C31 C 1.1596(3) -0.0006(3) -0.12242(7) 0.0426(6) Uani 1 1 d . . .
C32 C 1.0337(3) 0.0785(3) -0.09075(7) 0.0414(6) Uani 1 1 d . . .
C33 C 0.7839(3) 0.4310(3) 0.08699(7) 0.0396(6) Uani 1 1 d . . .
C34 C 0.9260(3) 0.4565(3) 0.10712(8) 0.0447(6) Uani 1 1 d . . .
C35 C 0.9011(3) 0.5377(3) 0.14551(8) 0.0446(6) Uani 1 1 d . . .
C36 C 0.7347(3) 0.5968(3) 0.16751(7) 0.0423(6) Uani 1 1 d . . .
C37 C 0.5925(3) 0.5725(3) 0.14839(8) 0.0427(6) Uani 1 1 d . . .
C38 C 0.6161(3) 0.4944(3) 0.10979(7) 0.0417(6) Uani 1 1 d . . .
C39 C 1.4766(3) -0.1083(4) -0.15582(8) 0.0429(6) Uani 1 1 d . . .
C40 C 1.7174(4) -0.0846(4) -0.19699(8) 0.0630(8) Uani 1 1 d . . .
H40A H 1.7996 -0.2113 -0.1925 0.094 Uiso 1 1 calc R . .
H40B H 1.7891 -0.0112 -0.1994 0.094 Uiso 1 1 calc R . .
H40C H 1.6510 -0.0740 -0.2224 0.094 Uiso 1 1 calc R . .
C41 C 0.7130(4) 0.6868(4) 0.20889(8) 0.0464(6) Uani 1 1 d . . .
C42 C 0.6089(4) 0.6924(4) 0.27879(8) 0.0686(9) Uani 1 1 d . . .
H42A H 0.7236 0.6958 0.2875 0.103 Uiso 1 1 calc R . .
H42B H 0.5740 0.6157 0.2977 0.103 Uiso 1 1 calc R . .
H42C H 0.5123 0.8151 0.2791 0.103 Uiso 1 1 calc R . .
F1 F 0.6355(2) 1.1772(2) 0.57772(5) 0.0624(4) Uani 1 1 d . . .
F2 F 0.7265(2) 1.1640(2) 0.65489(5) 0.0755(5) Uani 1 1 d . . .
F3 F 1.2355(2) 0.6023(2) 0.63013(5) 0.0618(4) Uani 1 1 d . . .
F4 F 1.1489(2) 0.6157(2) 0.55216(5) 0.0591(4) Uani 1 1 d . . .
F5 F 0.4155(2) 1.3783(2) 0.46747(4) 0.0605(4) Uani 1 1 d . . .
F6 F 0.1930(2) 1.5774(2) 0.41086(5) 0.0664(5) Uani 1 1 d . . .
F7 F 0.4739(2) 1.1116(2) 0.31195(5) 0.0624(4) Uani 1 1 d . . .
F8 F 0.6961(2) 0.9078(2) 0.36774(4) 0.0622(4) Uani 1 1 d . . .
F9 F 1.3242(2) 0.1650(2) -0.01837(4) 0.0631(5) Uani 1 1 d . . .
F10 F 1.56323(19) 0.0140(2) -0.07827(5) 0.0654(5) Uani 1 1 d . . .
F11 F 1.1012(2) -0.0553(2) -0.15612(4) 0.0608(4) Uani 1 1 d . . .
F12 F 0.85982(19) 0.0948(2) -0.09644(4) 0.0618(4) Uani 1 1 d . . .
F13 F 0.46808(19) 0.4783(2) 0.09369(4) 0.0554(4) Uani 1 1 d . . .
F14 F 0.42438(19) 0.6320(2) 0.16697(4) 0.0557(4) Uani 1 1 d . . .
F15 F 1.0469(2) 0.5562(2) 0.16180(5) 0.0636(4) Uani 1 1 d . . .
F16 F 1.0954(2) 0.4014(2) 0.08886(5) 0.0637(4) Uani 1 1 d . . .

loop_
_atom_site_aniso_label
_atom_site_aniso_U_11
_atom_site_aniso_U_22
_atom_site_aniso_U_33
_atom_site_aniso_U_23
_atom_site_aniso_U_13
_atom_site_aniso_U_12
O1 0.0712(17) 0.313(5) 0.0438(14) 0.002(2) 0.0111(12) -0.076(2)
O2 0.0577(12) 0.0829(14) 0.0392(11) -0.0040(9) -0.0032(9) -0.0296(10)
O3 0.0410(13) 0.122(2) 0.0849(17) 0.0294(14) -0.0027(11) -0.0105(12)
O4 0.0511(11) 0.0808(14) 0.0488(12) 0.0115(10) -0.0039(9) -0.0207(10)
O5 0.0766(14) 0.0559(12) 0.0495(12) -0.0111(10) 0.0095(10) -0.0320(11)
O6 0.0499(11) 0.0587(12) 0.0475(11) -0.0064(9) 0.0112(8) -0.0287(9)
O7 0.0892(15) 0.0619(13) 0.0553(12) -0.0073(10) -0.0049(10) -0.0428(12)
O8 0.0861(14) 0.0590(12) 0.0431(11) -0.0119(9) 0.0163(10) -0.0348(11)
C1 0.0368(14) 0.0461(15) 0.0433(15) -0.0040(12) 0.0045(11) -0.0205(12)
C2 0.0400(14) 0.0422(15) 0.0413(15) -0.0025(12) 0.0028(11) -0.0221(12)
C3 0.0498(16) 0.0462(16) 0.0452(16) -0.0019(13) -0.0032(13) -0.0114(13)
C4 0.0478(16) 0.0515(17) 0.0424(16) -0.0073(13) 0.0006(12) -0.0156(13)
C5 0.0361(13) 0.0433(16) 0.0380(14) -0.0056(11) 0.0046(11) -0.0197(12)
C6 0.0409(14) 0.0505(16) 0.0378(14) -0.0025(12) 0.0039(11) -0.0266(13)
C7 0.0389(15) 0.0601(18) 0.0454(17) -0.0041(13) 0.0011(12) -0.0228(14)
C8 0.0499(17) 0.071(2) 0.0440(17) -0.0158(15) 0.0138(14) -0.0295(15)
C9 0.0452(16) 0.076(2) 0.0386(15) -0.0013(14) 0.0035(12) -0.0343(15)
C10 0.0440(16) 0.0630(19) 0.0430(16) 0.0051(14) -0.0017(12) -0.0295(14)
C11 0.0495(16) 0.0499(17) 0.0424(16) -0.0047(13) 0.0057(12) -0.0261(14)
C12 0.0340(13) 0.0416(15) 0.0432(15) -0.0008(11) 0.0022(11) -0.0180(11)
C13 0.0411(15) 0.0493(16) 0.0405(15) -0.0074(12) 0.0077(12) -0.0188(13)
C14 0.0325(14) 0.0456(16) 0.0528(17) -0.0027(13) 0.0080(12) -0.0103(12)
C15 0.0337(14) 0.0475(16) 0.0497(17) 0.0035(13) -0.0003(12) -0.0159(12)
C16 0.0446(15) 0.0529(17) 0.0401(15) -0.0053(13) -0.0006(12) -0.0234(13)
C17 0.0408(15) 0.0421(16) 0.0439(16) -0.0061(12) 0.0037(12) -0.0142(12)
C18 0.0521(19) 0.100(3) 0.0436(17) -0.0024(16) 0.0050(15) -0.0402(17)
C19 0.081(2) 0.073(2) 0.0395(16) 0.0008(14) -0.0146(14) -0.0320(17)
C20 0.0431(17) 0.0593(18) 0.0598(19) 0.0063(14) -0.0046(14) -0.0221(14)
C21 0.081(2) 0.102(3) 0.056(2) 0.0232(19) -0.0151(17) -0.018(2)
C22 0.0490(15) 0.0415(15) 0.0378(14) 0.0001(11) -0.0002(11) -0.0210(12)
C23 0.0440(15) 0.0384(14) 0.0353(14) 0.0034(11) 0.0002(11) -0.0156(12)
C24 0.0479(16) 0.0499(17) 0.0403(15) -0.0022(12) -0.0055(12) -0.0149(13)
C25 0.0422(15) 0.0520(17) 0.0415(15) -0.0029(12) -0.0002(12) -0.0123(12)
C26 0.0442(15) 0.0366(14) 0.0354(14) 0.0023(11) -0.0013(11) -0.0137(11)
C27 0.0442(15) 0.0387(14) 0.0338(14) 0.0030(11) -0.0007(11) -0.0184(11)
C28 0.0455(15) 0.0523(16) 0.0319(14) -0.0048(12) -0.0043(11) -0.0250(12)
C29 0.0407(15) 0.0536(17) 0.0408(15) -0.0016(12) -0.0030(12) -0.0233(13)
C30 0.0463(15) 0.0441(15) 0.0342(14) -0.0009(11) 0.0035(11) -0.0226(12)
C31 0.0542(17) 0.0538(17) 0.0309(14) -0.0018(12) -0.0032(12) -0.0330(13)
C32 0.0405(15) 0.0531(16) 0.0380(14) -0.0002(12) -0.0034(11) -0.0265(12)
C33 0.0452(15) 0.0354(14) 0.0366(14) 0.0025(11) 0.0001(12) -0.0150(11)
C34 0.0431(16) 0.0441(16) 0.0440(16) -0.0029(12) 0.0046(12) -0.0148(12)
C35 0.0428(15) 0.0454(16) 0.0452(16) -0.0029(12) -0.0029(12) -0.0172(12)
C36 0.0525(16) 0.0368(15) 0.0361(14) -0.0016(11) 0.0005(12) -0.0168(12)
C37 0.0464(16) 0.0381(15) 0.0414(15) -0.0031(11) 0.0072(12) -0.0155(12)
C38 0.0470(16) 0.0394(15) 0.0409(15) 0.0004(12) -0.0033(12) -0.0195(12)
C39 0.0489(15) 0.0440(16) 0.0359(14) 0.0013(12) -0.0017(12) -0.0191(13)
C40 0.0523(17) 0.076(2) 0.0565(18) -0.0059(15) 0.0198(14) -0.0233(15)
C41 0.0511(16) 0.0372(16) 0.0450(16) -0.0007(12) -0.0048(13) -0.0117(13)
C42 0.084(2) 0.075(2) 0.0414(17) -0.0172(15) 0.0121(15) -0.0281(18)
F1 0.0545(10) 0.0650(11) 0.0551(10) -0.0127(8) -0.0010(8) -0.0108(8)
F2 0.0690(11) 0.0959(13) 0.0504(10) -0.0261(9) 0.0105(8) -0.0221(10)
F3 0.0615(10) 0.0725(11) 0.0501(9) 0.0051(8) -0.0092(8) -0.0254(9)
F4 0.0624(10) 0.0543(10) 0.0502(9) -0.0055(8) -0.0047(7) -0.0125(8)
F5 0.0662(10) 0.0558(10) 0.0449(9) -0.0116(7) 0.0060(7) -0.0099(8)
F6 0.0577(10) 0.0560(10) 0.0630(11) -0.0044(8) 0.0085(8) -0.0004(8)
F7 0.0749(11) 0.0621(10) 0.0480(10) -0.0078(8) -0.0126(8) -0.0243(8)
F8 0.0708(10) 0.0500(10) 0.0482(9) -0.0128(7) -0.0061(8) -0.0057(8)
F9 0.0532(9) 0.0981(13) 0.0450(9) -0.0234(8) 0.0004(7) -0.0372(9)
F10 0.0457(9) 0.1073(14) 0.0505(9) -0.0190(9) 0.0007(7) -0.0381(9)
F11 0.0627(10) 0.0919(12) 0.0416(9) -0.0162(8) 0.0010(7) -0.0451(9)
F12 0.0486(9) 0.1005(13) 0.0457(9) -0.0126(8) 0.0004(7) -0.0395(9)
F13 0.0477(9) 0.0700(11) 0.0511(9) -0.0129(7) 0.0024(7) -0.0266(8)
F14 0.0521(9) 0.0624(10) 0.0524(9) -0.0124(7) 0.0129(7) -0.0237(8)
F15 0.0543(9) 0.0812(12) 0.0564(10) -0.0156(8) -0.0044(8) -0.0279(8)
F16 0.0449(9) 0.0905(12) 0.0548(10) -0.0214(9) 0.0071(7) -0.0263(8)

loop_
_atom_type_symbol
_atom_type_description
_atom_type_scat_dispersion_real
_atom_type_scat_dispersion_imag
_atom_type_scat_source
C C 0.0033 0.0016 'International Tables Vol C Tables 4.2.6.8 and 6.1.1.4'
H H 0.0000 0.0000 'International Tables Vol C Tables 4.2.6.8 and 6.1.1.4'
F F 0.0171 0.0103 'International Tables Vol C Tables 4.2.6.8 and 6.1.1.4'
O O 0.0106 0.0060 'International Tables Vol C Tables 4.2.6.8 and 6.1.1.4'

loop_
_geom_angle_atom_site_label_1
_geom_angle_atom_site_label_2
_geom_angle_atom_site_label_3
_geom_angle
_geom_angle_site_symmetry_1
_geom_angle_site_symmetry_3
_geom_angle_publ_flag
C18 O2 C19 116.5(2) . . ?
C20 O4 C21 116.7(2) . . ?
C39 O6 C40 115.7(2) . . ?
C41 O8 C42 117.1(2) . . ?
C2 C1 C5 104.37(19) . . ?
C2 C1 H1A 110.9 . . ?
C5 C1 H1A 110.9 . . ?
C2 C1 H1B 110.9 . . ?
C5 C1 H1B 110.9 . . ?
H1A C1 H1B 108.9 . . ?
C3 C2 C6 128.1(2) . . ?
C3 C2 C1 107.8(2) . . ?
C6 C2 C1 124.1(2) . . ?
C2 C3 C4 110.0(2) . . ?
C2 C3 H3 125.0 . . ?
C4 C3 H3 125.0 . . ?
C5 C4 C3 110.2(2) . . ?
C5 C4 H4 124.9 . . ?
C3 C4 H4 124.9 . . ?
C4 C5 C12 127.7(2) . . ?
C4 C5 C1 107.7(2) . . ?
C12 C5 C1 124.7(2) . . ?
C11 C6 C7 113.7(2) . . ?
C11 C6 C2 123.6(2) . . ?
C7 C6 C2 122.8(2) . . ?
F1 C7 C8 117.2(2) . . ?
F1 C7 C6 120.0(2) . . ?
C8 C7 C6 122.7(2) . . ?
F2 C8 C9 120.1(2) . . ?
F2 C8 C7 116.8(3) . . ?
C9 C8 C7 123.1(3) . . ?
C8 C9 C10 115.6(2) . . ?
C8 C9 C18 120.5(3) . . ?
C10 C9 C18 123.8(3) . . ?
F3 C10 C11 118.1(2) . . ?
F3 C10 C9 120.5(2) . . ?
C11 C10 C9 121.4(3) . . ?
F4 C11 C10 116.5(2) . . ?
F4 C11 C6 119.9(2) . . ?
C10 C11 C6 123.6(2) . . ?
C13 C12 C17 113.2(2) . . ?
C13 C12 C5 123.5(2) . . ?
C17 C12 C5 123.2(2) . . ?
F5 C13 C14 116.7(2) . . ?
F5 C13 C12 119.9(2) . . ?
C14 C13 C12 123.5(2) . . ?
F6 C14 C13 118.4(2) . . ?
F6 C14 C15 119.5(2) . . ?
C13 C14 C15 122.2(2) . . ?
C16 C15 C14 115.4(2) . . ?
C16 C15 C20 122.7(2) . . ?
C14 C15 C20 121.8(2) . . ?
F7 C16 C17 117.8(2) . . ?
F7 C16 C15 119.9(2) . . ?
C17 C16 C15 122.3(2) . . ?
F8 C17 C16 116.9(2) . . ?
F8 C17 C12 119.8(2) . . ?
C16 C17 C12 123.3(2) . . ?
O1 C18 O2 124.3(3) . . ?
O1 C18 C9 122.2(3) . . ?
O2 C18 C9 113.4(2) . . ?
O2 C19 H19A 109.5 . . ?
O2 C19 H19B 109.5 . . ?
H19A C19 H19B 109.5 . . ?
O2 C19 H19C 109.5 . . ?
H19A C19 H19C 109.5 . . ?
H19B C19 H19C 109.5 . . ?
O3 C20 O4 125.4(3) . . ?
O3 C20 C15 123.4(3) . . ?
O4 C20 C15 111.2(2) . . ?
O4 C21 H21A 109.5 . . ?
O4 C21 H21B 109.5 . . ?
H21A C21 H21B 109.5 . . ?
O4 C21 H21C 109.5 . . ?
H21A C21 H21C 109.5 . . ?
H21B C21 H21C 109.5 . . ?
C23 C22 C26 104.51(19) . . ?
C23 C22 H22A 110.9 . . ?
C26 C22 H22A 110.9 . . ?
C23 C22 H22B 110.9 . . ?
C26 C22 H22B 110.9 . . ?
H22A C22 H22B 108.9 . . ?
C24 C23 C27 127.8(2) . . ?
C24 C23 C22 107.8(2) . . ?
C27 C23 C22 124.4(2) . . ?
C23 C24 C25 109.5(2) . . ?
C23 C24 H24 125.2 . . ?
C25 C24 H24 125.2 . . ?
C26 C25 C24 110.5(2) . . ?
C26 C25 H25 124.7 . . ?
C24 C25 H25 124.7 . . ?
C25 C26 C33 128.4(2) . . ?
C25 C26 C22 107.6(2) . . ?
C33 C26 C22 124.0(2) . . ?
C28 C27 C32 113.3(2) . . ?
C28 C27 C23 123.1(2) . . ?
C32 C27 C23 123.6(2) . . ?
F9 C28 C29 116.8(2) . . ?
F9 C28 C27 120.1(2) . . ?
C29 C28 C27 123.2(2) . . ?
F10 C29 C28 117.1(2) . . ?
F10 C29 C30 120.1(2) . . ?
C28 C29 C30 122.7(2) . . ?
C29 C30 C31 115.2(2) . . ?
C29 C30 C39 124.2(2) . . ?
C31 C30 C39 120.6(2) . . ?
F11 C31 C32 117.9(2) . . ?
F11 C31 C30 120.2(2) . . ?
C32 C31 C30 121.9(2) . . ?
F12 C32 C31 116.5(2) . . ?
F12 C32 C27 119.8(2) . . ?
C31 C32 C27 123.7(2) . . ?
C38 C33 C34 113.7(2) . . ?
C38 C33 C26 123.4(2) . . ?
C34 C33 C26 122.8(2) . . ?
F16 C34 C35 117.0(2) . . ?
F16 C34 C33 120.2(2) . . ?
C35 C34 C33 122.7(2) . . ?
F15 C35 C34 117.7(2) . . ?
F15 C35 C36 120.0(2) . . ?
C34 C35 C36 122.3(2) . . ?
C35 C36 C37 116.1(2) . . ?
C35 C36 C41 120.5(2) . . ?
C37 C36 C41 123.4(2) . . ?
F14 C37 C38 118.2(2) . . ?
F14 C37 C36 120.0(2) . . ?
C38 C37 C36 121.8(2) . . ?
F13 C38 C37 117.1(2) . . ?
F13 C38 C33 119.5(2) . . ?
C37 C38 C33 123.4(2) . . ?
O5 C39 O6 125.4(2) . . ?
O5 C39 C30 124.3(2) . . ?
O6 C39 C30 110.4(2) . . ?
O6 C40 H40A 109.5 . . ?
O6 C40 H40B 109.5 . . ?
H40A C40 H40B 109.5 . . ?
O6 C40 H40C 109.5 . . ?
H40A C40 H40C 109.5 . . ?
H40B C40 H40C 109.5 . . ?
O7 C41 O8 125.1(2) . . ?
O7 C41 C36 123.0(3) . . ?
O8 C41 C36 111.9(2) . . ?
O8 C42 H42A 109.5 . . ?
O8 C42 H42B 109.5 . . ?
H42A C42 H42B 109.5 . . ?
O8 C42 H42C 109.5 . . ?
H42A C42 H42C 109.5 . . ?
H42B C42 H42C 109.5 . . ?

loop_
_geom_bond_atom_site_label_1
_geom_bond_atom_site_label_2
_geom_bond_distance
_geom_bond_site_symmetry_2
_geom_bond_publ_flag
O1 C18 1.186(3) . ?
O2 C18 1.295(3) . ?
O2 C19 1.457(3) . ?
O3 C20 1.197(3) . ?
O4 C20 1.319(3) . ?
O4 C21 1.454(3) . ?
O5 C39 1.199(3) . ?
O6 C39 1.333(3) . ?
O6 C40 1.447(3) . ?
O7 C41 1.197(3) . ?
O8 C41 1.317(3) . ?
O8 C42 1.452(3) . ?
C1 C2 1.496(3) . ?
C1 C5 1.498(3) . ?
C1 H1A 0.9800 . ?
C1 H1B 0.9800 . ?
C2 C3 1.356(3) . ?
C2 C6 1.466(3) . ?
C3 C4 1.434(3) . ?
C3 H3 0.9400 . ?
C4 C5 1.356(3) . ?
C4 H4 0.9400 . ?
C5 C12 1.460(3) . ?
C6 C11 1.397(3) . ?
C6 C7 1.397(3) . ?
C7 F1 1.343(3) . ?
C7 C8 1.371(4) . ?
C8 F2 1.351(3) . ?
C8 C9 1.371(4) . ?
C9 C10 1.392(4) . ?
C9 C18 1.495(4) . ?
C10 F3 1.338(3) . ?
C10 C11 1.377(3) . ?
C11 F4 1.350(3) . ?
C12 C13 1.398(3) . ?
C12 C17 1.398(3) . ?
C13 F5 1.355(3) . ?
C13 C14 1.362(3) . ?
C14 F6 1.344(3) . ?
C14 C15 1.387(3) . ?
C15 C16 1.377(3) . ?
C15 C20 1.495(4) . ?
C16 F7 1.340(3) . ?
C16 C17 1.368(3) . ?
C17 F8 1.346(3) . ?
C19 H19A 0.9700 . ?
C19 H19B 0.9700 . ?
C19 H19C 0.9700 . ?
C21 H21A 0.9700 . ?
C21 H21B 0.9700 . ?
C21 H21C 0.9700 . ?
C22 C23 1.496(3) . ?
C22 C26 1.501(3) . ?
C22 H22A 0.9800 . ?
C22 H22B 0.9800 . ?
C23 C24 1.362(3) . ?
C23 C27 1.467(3) . ?
C24 C25 1.441(3) . ?
C24 H24 0.9400 . ?
C25 C26 1.349(3) . ?
C25 H25 0.9400 . ?
C26 C33 1.461(3) . ?
C27 C28 1.394(3) . ?
C27 C32 1.395(3) . ?
C28 F9 1.350(3) . ?
C28 C29 1.372(3) . ?
C29 F10 1.345(3) . ?
C29 C30 1.376(3) . ?
C30 C31 1.391(3) . ?
C30 C39 1.496(3) . ?
C31 F11 1.339(3) . ?
C31 C32 1.369(3) . ?
C32 F12 1.348(3) . ?
C33 C38 1.400(3) . ?
C33 C34 1.401(3) . ?
C34 F16 1.347(3) . ?
C34 C35 1.375(3) . ?
C35 F15 1.345(3) . ?
C35 C36 1.380(3) . ?
C36 C37 1.382(3) . ?
C36 C41 1.494(4) . ?
C37 F14 1.341(3) . ?
C37 C38 1.371(3) . ?
C38 F13 1.350(3) . ?
C40 H40A 0.9700 . ?
C40 H40B 0.9700 . ?
C40 H40C 0.9700 . ?
C42 H42A 0.9700 . ?
C42 H42B 0.9700 . ?
C42 H42C 0.9700 . ?

loop_
_geom_torsion_atom_site_label_1
_geom_torsion_atom_site_label_2
_geom_torsion_atom_site_label_3
_geom_torsion_atom_site_label_4
_geom_torsion
_geom_torsion_site_symmetry_1
_geom_torsion_site_symmetry_2
_geom_torsion_site_symmetry_3
_geom_torsion_site_symmetry_4
_geom_torsion_publ_flag
O1 C18 C9 C8 39.0(5) . . . . ?
O3 C20 C15 C14 -44.8(4) . . . . ?
O5 C39 C30 C29 140.1(3) . . . . ?
O7 C41 C36 C35 46.7(4) . . . . ?
C1 C2 C6 C7 10.7(4) . . . . ?
C1 C5 C12 C13 -3.4(4) . . . . ?
C22 C23 C27 C28 -0.7(4) . . . . ?
C22 C26 C33 C34 2.5(4) . . . . ?
